data_4069346
loop_
_publ_author_name
'Pettersen, Anna'
'Lennartson, Anders'
'H\%akansson, Mikael'

_publ_section_title
;
 Synthesis and Total Spontaneous Resolution of an Octanuclear
 Organo(oxo)zinc Complex
;
_journal_issue 12
_journal_name_full Organometallics
_journal_page_first 3567
_journal_paper_doi 10.1021/om900153g
_journal_volume 28
_journal_year 2009
_chemical_absolute_configuration ad
_chemical_formula_moiety 'C56 H80 N8 O4 Zn8, 2(C5 H5 N)'
_chemical_formula_sum 'C66 H90 N10 O4 Zn8'
_chemical_formula_weight 1610.44
_chemical_name_systematic
;
 ?
;
_space_group_IT_number 92
_symmetry_cell_setting tetragonal
_symmetry_space_group_name_Hall 'P 4abw 2nw'
_symmetry_space_group_name_H-M 'P 41 21 2'
_atom_sites_solution_hydrogens geom
_atom_sites_solution_primary direct
_atom_sites_solution_secondary difmap
_audit_creation_date 2009-02-07T20:01:08-00:00
_audit_creation_method 'WinGX routine CIF_UPDATE'
_cell_angle_alpha 90
_cell_angle_beta 90
_cell_angle_gamma 90
_cell_formula_units_Z 4
_cell_length_a 16.532(2)
_cell_length_b 16.532(2)
_cell_length_c 26.081(3)
_cell_measurement_reflns_used 50277
_cell_measurement_temperature 123(2)
_cell_measurement_theta_max 26
_cell_measurement_theta_min 1.91
_cell_volume 7128.1(15)
_computing_structure_refinement 'SHELXL-97 (Sheldrick, 1997)'
_diffrn_ambient_temperature 123(2)
_diffrn_measured_fraction_theta_full 0.957
_diffrn_measured_fraction_theta_max 0.954
_diffrn_measurement_device_type 'Rigaku R-Axis IIc image plate system'
_diffrn_measurement_method 'oscillation scans'
_diffrn_radiation_monochromator graphite
_diffrn_radiation_type MoK\a
_diffrn_radiation_wavelength 0.71073
_diffrn_reflns_av_R_equivalents 0.0605
_diffrn_reflns_av_unetI/netI 0.0388
_diffrn_reflns_limit_h_max 20
_diffrn_reflns_limit_h_min -20
_diffrn_reflns_limit_k_max 20
_diffrn_reflns_limit_k_min -20
_diffrn_reflns_limit_l_max 31
_diffrn_reflns_limit_l_min -31
_diffrn_reflns_number 50277
_diffrn_reflns_theta_full 25
_diffrn_reflns_theta_max 26
_diffrn_reflns_theta_min 1.91
_diffrn_standards_decay_% 1
_diffrn_standards_interval_count area
_diffrn_standards_interval_time area
_diffrn_standards_number area
_exptl_absorpt_coefficient_mu 2.695
_exptl_absorpt_correction_T_max 0.45
_exptl_absorpt_correction_T_min 0.4
_exptl_absorpt_correction_type multi-scan
_exptl_absorpt_process_details 'CrystalClear, Rigaku/MSC'
_exptl_crystal_colour white
_exptl_crystal_density_diffrn 1.501
_exptl_crystal_density_method 'not measured'
_exptl_crystal_description needle
_exptl_crystal_F_000 3312
_exptl_crystal_size_max 0.4
_exptl_crystal_size_mid 0.3
_exptl_crystal_size_min 0.3
_refine_diff_density_max 0.355
_refine_diff_density_min -0.466
_refine_diff_density_rms 0.062
_refine_ls_abs_structure_details 'Flack (1983), 2921 Friedel pairs'
_refine_ls_abs_structure_Flack -0.024(17)
_refine_ls_extinction_method none
_refine_ls_goodness_of_fit_ref 1.093
_refine_ls_hydrogen_treatment riding
_refine_ls_matrix_type full
_refine_ls_number_parameters 417
_refine_ls_number_reflns 6743
_refine_ls_number_restraints 0
_refine_ls_restrained_S_all 1.093
_refine_ls_R_factor_all 0.0395
_refine_ls_R_factor_gt 0.0373
_refine_ls_shift/su_max 0.003
_refine_ls_shift/su_mean 0
_refine_ls_structure_factor_coef Fsqd
_refine_ls_weighting_details 'calc w=1/[\s^2^(Fo^2^)+(0.0336P)^2^+5.8547P] where P=(Fo^2^+2Fc^2^)/3'
_refine_ls_weighting_scheme calc
_refine_ls_wR_factor_gt 0.082
_refine_ls_wR_factor_ref 0.083
_reflns_number_gt 6567
_reflns_number_total 6743
_reflns_threshold_expression >2sigma(I)
_cod_data_source_file om900153g_si_001.cif
_cod_data_source_block import02
_cod_original_sg_symbol_Hall P4abw2nw
_cod_original_sg_symbol_H-M P41212
_cod_database_code 4069346

loop_
_symmetry_equiv_pos_as_xyz
'x, y, z'
'-x, -y, z+1/2'
'x+1/2, -y+1/2, -z+3/4'
'-x+1/2, y+1/2, -z+1/4'
'-y, -x, -z+1/2'
'y, x, -z'
'y+1/2, -x+1/2, z+3/4'
'-y+1/2, x+1/2, z+1/4'

loop_
_atom_site_label
_atom_site_type_symbol
_atom_site_fract_x
_atom_site_fract_y
_atom_site_fract_z
_atom_site_U_iso_or_equiv
_atom_site_adp_type
_atom_site_occupancy
_atom_site_symmetry_multiplicity
_atom_site_calc_flag
_atom_site_refinement_flags
_atom_site_disorder_assembly
_atom_site_disorder_group
C1 C 0.5135(4) 0.3255(3) 0.3510(2) 0.0714(18) Uani 1 1 d . . .
H1A H 0.5667 0.3212 0.3665 0.086 Uiso 1 1 calc R . .
H1B H 0.4774 0.3466 0.3771 0.086 Uiso 1 1 calc R . .
C2 C 0.4876(5) 0.2470(4) 0.3391(3) 0.114(3) Uani 1 1 d . . .
H2A H 0.4873 0.2147 0.3697 0.171 Uiso 1 1 calc R . .
H2B H 0.5238 0.2235 0.3145 0.171 Uiso 1 1 calc R . .
H2C H 0.434 0.2491 0.325 0.171 Uiso 1 1 calc R . .
C3 C 0.5448(3) 0.6763(3) 0.32742(17) 0.0465(11) Uani 1 1 d . . .
H3A H 0.5925 0.663 0.3474 0.056 Uiso 1 1 calc R . .
H3B H 0.559 0.7215 0.3055 0.056 Uiso 1 1 calc R . .
C4 C 0.4801(4) 0.7043(3) 0.3639(2) 0.0687(17) Uani 1 1 d . . .
H4A H 0.4996 0.7498 0.3831 0.103 Uiso 1 1 calc R . .
H4B H 0.4665 0.6611 0.3869 0.103 Uiso 1 1 calc R . .
H4C H 0.4329 0.7199 0.3448 0.103 Uiso 1 1 calc R . .
C5 C 0.3709(3) 0.5085(3) 0.42336(19) 0.0567(12) Uani 1 1 d . . .
H5A H 0.3738 0.4526 0.4345 0.068 Uiso 1 1 calc R A 1
H5B H 0.4229 0.5328 0.431 0.068 Uiso 1 1 calc R A 1
C6A C 0.3077(14) 0.551(3) 0.4573(9) 0.059(8) Uani 0.39(6) 1 d P B 1
H6A1 H 0.3229 0.5458 0.4927 0.089 Uiso 0.39(6) 1 calc PR B 1
H6A2 H 0.2557 0.5263 0.4521 0.089 Uiso 0.39(6) 1 calc PR B 1
H6A3 H 0.3049 0.6072 0.4483 0.089 Uiso 0.39(6) 1 calc PR B 1
C6B C 0.3014(12) 0.509(3) 0.4558(7) 0.107(8) Uani 0.61(6) 1 d P B 2
H6B1 H 0.3183 0.5097 0.491 0.161 Uiso 0.61(6) 1 calc PR B 2
H6B2 H 0.2701 0.4607 0.4496 0.161 Uiso 0.61(6) 1 calc PR B 2
H6B3 H 0.2691 0.5555 0.4486 0.161 Uiso 0.61(6) 1 calc PR B 2
C7 C 0.7954(4) 0.5990(4) 0.2968(2) 0.078(2) Uani 1 1 d . . .
H7A H 0.8291 0.5796 0.2689 0.094 Uiso 1 1 calc R C 1
H7B H 0.7675 0.6463 0.2837 0.094 Uiso 1 1 calc R C 1
C8A C 0.8494(19) 0.6284(17) 0.3337(9) 0.105(11) Uani 0.37(2) 1 d P D 1
H8A1 H 0.8838 0.6685 0.3186 0.157 Uiso 0.37(2) 1 calc PR D 1
H8A2 H 0.8818 0.5846 0.3465 0.157 Uiso 0.37(2) 1 calc PR D 1
H8A3 H 0.8195 0.6521 0.3615 0.157 Uiso 0.37(2) 1 calc PR D 1
C8B C 0.7930(8) 0.6674(7) 0.3307(3) 0.061(4) Uani 0.63(2) 1 d P D 2
H8B1 H 0.8368 0.7034 0.3227 0.092 Uiso 0.63(2) 1 calc PR D 2
H8B2 H 0.798 0.6492 0.3655 0.092 Uiso 0.63(2) 1 calc PR D 2
H8B3 H 0.7425 0.6953 0.3265 0.092 Uiso 0.63(2) 1 calc PR D 2
C9 C 0.2901(3) 0.3508(3) 0.29886(18) 0.0429(10) Uani 1 1 d . B .
H9 H 0.3409 0.35 0.2835 0.052 Uiso 1 1 calc R . .
C10 C 0.2385(4) 0.2865(4) 0.2897(2) 0.0602(14) Uani 1 1 d . . .
H10 H 0.2541 0.2438 0.2688 0.072 Uiso 1 1 calc R . .
C11 C 0.1644(4) 0.2873(5) 0.3121(2) 0.075(2) Uani 1 1 d . . .
H11 H 0.1285 0.2448 0.3069 0.09 Uiso 1 1 calc R . .
C12 C 0.1432(4) 0.3516(6) 0.3427(3) 0.087(2) Uani 1 1 d . . .
H12 H 0.0928 0.3535 0.3585 0.105 Uiso 1 1 calc R . .
C13 C 0.1980(3) 0.4128(4) 0.3492(2) 0.0617(14) Uani 1 1 d . B .
H13 H 0.1832 0.4566 0.3695 0.074 Uiso 1 1 calc R . .
C14 C 0.2431(4) 0.5908(4) 0.2713(2) 0.0689(17) Uani 1 1 d . B .
H14 H 0.262 0.5482 0.2513 0.083 Uiso 1 1 calc R . .
C15 C 0.1853(4) 0.6394(4) 0.2501(3) 0.081(2) Uani 1 1 d . . .
H15 H 0.1638 0.6289 0.2178 0.097 Uiso 1 1 calc R . .
C16 C 0.1604(4) 0.7045(5) 0.2786(4) 0.093(3) Uani 1 1 d . . .
H16 H 0.1223 0.7402 0.2654 0.111 Uiso 1 1 calc R . .
C17 C 0.1911(5) 0.7164(4) 0.3255(3) 0.090(2) Uani 1 1 d . . .
H17 H 0.1738 0.7602 0.3451 0.107 Uiso 1 1 calc R . .
C18 C 0.2496(4) 0.6625(4) 0.3454(3) 0.0727(19) Uani 1 1 d . B .
H18 H 0.2709 0.6712 0.3779 0.087 Uiso 1 1 calc R . .
C19 C 0.6212(3) 0.4886(3) 0.40924(16) 0.0473(10) Uani 1 1 d . D .
H19 H 0.5756 0.4997 0.3896 0.057 Uiso 1 1 calc R . .
C20 C 0.6116(4) 0.4666(4) 0.4595(2) 0.0668(16) Uani 1 1 d . . .
H20 H 0.56 0.4605 0.4732 0.08 Uiso 1 1 calc R . .
C21 C 0.6773(4) 0.4538(4) 0.4892(2) 0.0749(19) Uani 1 1 d . . .
H21 H 0.6714 0.4421 0.5238 0.09 Uiso 1 1 calc R . .
C22 C 0.7527(4) 0.4584(4) 0.4675(2) 0.0717(18) Uani 1 1 d . . .
H22 H 0.7989 0.4469 0.4866 0.086 Uiso 1 1 calc R . .
C23 C 0.7580(3) 0.4804(4) 0.4170(2) 0.0621(15) Uani 1 1 d . D .
H23 H 0.8091 0.4857 0.4025 0.075 Uiso 1 1 calc R . .
C24 C 0.7368(5) 0.3311(4) 0.3156(3) 0.082(2) Uani 1 1 d . D .
H24 H 0.6838 0.3327 0.3274 0.099 Uiso 1 1 calc R . .
C25 C 0.7769(7) 0.2585(6) 0.3155(4) 0.147(5) Uani 1 1 d . . .
H25 H 0.7515 0.2111 0.326 0.176 Uiso 1 1 calc R . .
C26 C 0.8582(9) 0.2589(8) 0.2990(4) 0.180(7) Uani 1 1 d . . .
H26 H 0.8898 0.2125 0.302 0.216 Uiso 1 1 calc R . .
C27 C 0.8891(5) 0.3260(8) 0.2791(4) 0.142(5) Uani 1 1 d . . .
H27 H 0.9401 0.3244 0.264 0.17 Uiso 1 1 calc R . .
C28 C 0.8474(4) 0.3973(5) 0.2804(3) 0.086(2) Uani 1 1 d . D .
H28 H 0.8713 0.4446 0.2684 0.104 Uiso 1 1 calc R . .
N1 N 0.2715(2) 0.4129(2) 0.32802(13) 0.0392(8) Uani 1 1 d . . .
N2 N 0.2747(2) 0.5989(2) 0.31755(16) 0.0498(10) Uani 1 1 d . . .
N3 N 0.6935(2) 0.4946(3) 0.38762(13) 0.0453(9) Uani 1 1 d . . .
N4 N 0.7707(2) 0.3990(3) 0.29938(16) 0.0554(11) Uani 1 1 d . . .
C30 C 1.0974(4) 0.4419(4) 0.1652(3) 0.085(2) Uani 1 1 d . . .
H30 H 1.1437 0.412 0.1579 0.102 Uiso 1 1 calc R . .
O1 O 0.43323(15) 0.49669(16) 0.29313(9) 0.0308(5) Uani 1 1 d . . .
O2 O 0.60627(15) 0.49272(16) 0.28082(10) 0.0335(6) Uani 1 1 d . . .
Zn1 Zn 0.52071(3) 0.40840(3) 0.295495(17) 0.03194(10) Uani 1 1 d . B .
Zn2 Zn 0.51944(3) 0.58165(2) 0.282471(15) 0.02820(10) Uani 1 1 d . B .
Zn3 Zn 0.35889(3) 0.50748(3) 0.347113(17) 0.03518(11) Uani 1 1 d . B .
Zn4 Zn 0.71008(3) 0.51527(3) 0.305604(19) 0.03894(12) Uani 1 1 d . B .
C32 C 0.9852(4) 0.5146(5) 0.1403(4) 0.103(3) Uani 1 1 d . . .
H32 H 0.9519 0.5368 0.1152 0.123 Uiso 1 1 calc R . .
C33 C 0.9671(5) 0.5237(5) 0.1905(5) 0.105(3) Uani 1 1 d . . .
H33 H 0.9209 0.553 0.1987 0.125 Uiso 1 1 calc R . .
C31 C 1.0530(4) 0.4727(6) 0.1269(3) 0.097(3) Uani 1 1 d . . .
H31 H 1.0677 0.4658 0.0927 0.117 Uiso 1 1 calc R . .
C29 C 1.0747(5) 0.4544(6) 0.2148(4) 0.105(3) Uani 1 1 d . . .
H29 H 1.1073 0.4336 0.2407 0.127 Uiso 1 1 calc R . .
N5 N 1.0094(5) 0.4943(6) 0.2279(3) 0.121(3) Uani 1 1 d . . .

loop_
_atom_site_aniso_label
_atom_site_aniso_U_11
_atom_site_aniso_U_22
_atom_site_aniso_U_33
_atom_site_aniso_U_23
_atom_site_aniso_U_13
_atom_site_aniso_U_12
C1 0.086(4) 0.052(3) 0.076(4) 0.036(3) -0.031(3) -0.026(3)
C2 0.130(7) 0.082(5) 0.130(6) 0.065(5) -0.076(6) -0.054(5)
C3 0.057(3) 0.041(2) 0.041(2) -0.0127(18) 0.0029(19) -0.005(2)
C4 0.113(5) 0.042(3) 0.051(3) -0.015(2) 0.027(3) -0.018(3)
C5 0.067(3) 0.059(3) 0.044(3) 0.000(2) 0.015(2) -0.009(3)
C6A 0.044(10) 0.088(17) 0.046(8) -0.020(10) 0.007(7) -0.002(9)
C6B 0.114(12) 0.15(2) 0.061(8) -0.043(11) 0.040(7) -0.042(13)
C7 0.086(5) 0.099(5) 0.050(3) 0.003(3) -0.006(3) -0.061(4)
C8A 0.09(2) 0.087(16) 0.138(19) 0.025(13) -0.063(14) -0.065(16)
C8B 0.070(8) 0.072(7) 0.042(5) -0.019(4) 0.001(4) -0.046(6)
C9 0.037(2) 0.043(2) 0.049(2) 0.007(2) 0.0045(19) -0.0086(18)
C10 0.067(3) 0.063(3) 0.051(3) 0.009(2) 0.004(2) -0.029(3)
C11 0.056(3) 0.114(6) 0.054(3) 0.008(3) 0.000(3) -0.051(4)
C12 0.039(3) 0.141(7) 0.081(5) -0.012(4) 0.018(3) -0.034(4)
C13 0.037(3) 0.092(4) 0.056(3) -0.003(3) 0.014(2) 0.000(3)
C14 0.066(4) 0.084(4) 0.057(4) 0.021(3) 0.015(3) 0.032(3)
C15 0.072(4) 0.082(5) 0.088(5) 0.031(4) 0.014(3) 0.030(4)
C16 0.057(4) 0.098(6) 0.122(7) 0.054(5) 0.028(4) 0.027(4)
C17 0.091(5) 0.057(4) 0.121(6) 0.010(4) 0.051(5) 0.032(4)
C18 0.075(4) 0.061(4) 0.082(4) 0.012(3) 0.042(3) 0.023(3)
C19 0.042(2) 0.062(3) 0.037(2) -0.003(2) 0.0000(17) -0.006(2)
C20 0.063(3) 0.098(5) 0.040(3) -0.016(3) 0.009(2) -0.023(3)
C21 0.096(5) 0.102(5) 0.027(3) 0.003(2) -0.001(3) -0.027(4)
C22 0.064(4) 0.102(5) 0.049(3) 0.016(3) -0.020(3) -0.012(3)
C23 0.047(3) 0.094(4) 0.045(3) 0.014(3) -0.008(2) -0.008(3)
C24 0.096(5) 0.072(4) 0.079(4) 0.032(3) 0.038(4) 0.022(4)
C25 0.203(12) 0.109(7) 0.128(8) 0.061(6) 0.079(8) 0.093(8)
C26 0.225(15) 0.185(13) 0.129(9) 0.062(8) 0.048(9) 0.163(12)
C27 0.077(6) 0.213(13) 0.135(8) 0.020(8) 0.027(5) 0.093(8)
C28 0.036(3) 0.130(7) 0.093(5) 0.016(4) 0.003(3) 0.018(4)
N1 0.0280(18) 0.048(2) 0.042(2) 0.0083(16) 0.0058(14) -0.0049(15)
N2 0.042(2) 0.046(2) 0.061(3) 0.0075(18) 0.0256(19) 0.0119(17)
N3 0.0379(19) 0.059(2) 0.040(2) 0.0052(17) -0.0038(14) -0.0078(18)
N4 0.041(2) 0.081(3) 0.044(2) 0.011(2) 0.0003(17) 0.016(2)
C30 0.049(4) 0.072(4) 0.136(7) -0.039(4) 0.004(4) -0.003(3)
O1 0.0308(13) 0.0316(15) 0.0299(13) 0.0031(10) 0.0004(9) 0.0002(10)
O2 0.0291(13) 0.0304(14) 0.0411(15) 0.0021(11) -0.0043(10) -0.0011(11)
Zn1 0.0303(2) 0.0268(2) 0.0386(2) 0.00746(16) -0.00713(18) -0.00319(18)
Zn2 0.0331(2) 0.0243(2) 0.0272(2) -0.00231(15) 0.00131(16) -0.00082(17)
Zn3 0.0362(2) 0.0385(3) 0.0309(2) 0.00179(18) 0.00935(17) 0.0000(2)
Zn4 0.0285(2) 0.0502(3) 0.0381(3) 0.0060(2) -0.00634(17) -0.0123(2)
C32 0.060(4) 0.079(5) 0.170(8) 0.043(5) 0.005(5) -0.005(4)
C33 0.064(5) 0.071(5) 0.178(10) -0.003(6) 0.047(6) 0.007(4)
C31 0.060(4) 0.117(7) 0.114(7) -0.030(5) 0.012(4) -0.029(5)
C29 0.063(5) 0.137(8) 0.116(7) 0.007(6) -0.012(4) -0.008(5)
N5 0.094(5) 0.145(7) 0.125(6) -0.004(5) 0.038(5) 0.007(6)

loop_
_atom_type_symbol
_atom_type_description
_atom_type_scat_dispersion_real
_atom_type_scat_dispersion_imag
_atom_type_scat_source
C C 0.0033 0.0016 'International Tables Vol C Tables 4.2.6.8 and 6.1.1.4'
H H 0 0 'International Tables Vol C Tables 4.2.6.8 and 6.1.1.4'
N N 0.0061 0.0033 'International Tables Vol C Tables 4.2.6.8 and 6.1.1.4'
O O 0.0106 0.006 'International Tables Vol C Tables 4.2.6.8 and 6.1.1.4'
Zn Zn 0.2839 1.4301 'International Tables Vol C Tables 4.2.6.8 and 6.1.1.4'

loop_
_geom_angle_atom_site_label_1
_geom_angle_atom_site_label_2
_geom_angle_atom_site_label_3
_geom_angle
_geom_angle_site_symmetry_1
_geom_angle_site_symmetry_3
C2 C1 Zn1 119.5(5) . .
C2 C1 H1A 107.4 . .
Zn1 C1 H1A 107.4 . .
C2 C1 H1B 107.4 . .
Zn1 C1 H1B 107.4 . .
H1A C1 H1B 107 . .
C1 C2 H2A 109.5 . .
C1 C2 H2B 109.5 . .
H2A C2 H2B 109.5 . .
C1 C2 H2C 109.5 . .
H2A C2 H2C 109.5 . .
H2B C2 H2C 109.5 . .
C4 C3 Zn2 117.5(4) . .
C4 C3 H3A 107.9 . .
Zn2 C3 H3A 107.9 . .
C4 C3 H3B 107.9 . .
Zn2 C3 H3B 107.9 . .
H3A C3 H3B 107.2 . .
C3 C4 H4A 109.5 . .
C3 C4 H4B 109.5 . .
H4A C4 H4B 109.5 . .
C3 C4 H4C 109.5 . .
H4A C4 H4C 109.5 . .
H4B C4 H4C 109.5 . .
C6B C5 Zn3 120.6(9) . .
C6A C5 Zn3 120.6(9) . .
C6B C5 H5A 82.2 . .
C6A C5 H5A 107.2 . .
Zn3 C5 H5A 107.2 . .
C6B C5 H5B 126.3 . .
C6A C5 H5B 107.2 . .
Zn3 C5 H5B 107.2 . .
H5A C5 H5B 106.8 . .
C5 C6A H6A1 109.5 . .
C5 C6A H6A2 109.5 . .
H6A1 C6A H6A2 109.5 . .
C5 C6A H6A3 109.5 . .
H6A1 C6A H6A3 109.5 . .
H6A2 C6A H6A3 109.5 . .
C5 C6B H6B1 109.5 . .
C5 C6B H6B2 109.5 . .
H6B1 C6B H6B2 109.5 . .
C5 C6B H6B3 109.5 . .
H6B1 C6B H6B3 109.5 . .
H6B2 C6B H6B3 109.5 . .
C8A C7 C8B 47.2(13) . .
C8A C7 Zn4 127.8(9) . .
C8B C7 Zn4 117.2(5) . .
C8A C7 H7A 105.4 . .
C8B C7 H7A 137.5 . .
Zn4 C7 H7A 105.4 . .
C8A C7 H7B 105.4 . .
C8B C7 H7B 64.4 . .
Zn4 C7 H7B 105.4 . .
H7A C7 H7B 106 . .
C7 C8A H8A1 109.5 . .
C7 C8A H8A2 109.5 . .
H8A1 C8A H8A2 109.5 . .
C7 C8A H8A3 109.5 . .
H8A1 C8A H8A3 109.5 . .
H8A2 C8A H8A3 109.5 . .
C7 C8B H8B1 109.5 . .
C7 C8B H8B2 109.5 . .
H8B1 C8B H8B2 109.5 . .
C7 C8B H8B3 109.5 . .
H8B1 C8B H8B3 109.5 . .
H8B2 C8B H8B3 109.5 . .
N1 C9 C10 123.7(5) . .
N1 C9 H9 118.2 . .
C10 C9 H9 118.2 . .
C11 C10 C9 118.4(6) . .
C11 C10 H10 120.8 . .
C9 C10 H10 120.8 . .
C10 C11 C12 119.2(5) . .
C10 C11 H11 120.4 . .
C12 C11 H11 120.4 . .
C13 C12 C11 118.4(5) . .
C13 C12 H12 120.8 . .
C11 C12 H12 120.8 . .
N1 C13 C12 123.5(6) . .
N1 C13 H13 118.2 . .
C12 C13 H13 118.2 . .
N2 C14 C15 125.9(6) . .
N2 C14 H14 117 . .
C15 C14 H14 117 . .
C14 C15 C16 116.8(8) . .
C14 C15 H15 121.6 . .
C16 C15 H15 121.6 . .
C17 C16 C15 119.9(7) . .
C17 C16 H16 120.1 . .
C15 C16 H16 120.1 . .
C16 C17 C18 120.1(7) . .
C16 C17 H17 120 . .
C18 C17 H17 120 . .
N2 C18 C17 120.5(7) . .
N2 C18 H18 119.8 . .
C17 C18 H18 119.8 . .
N3 C19 C20 122.2(5) . .
N3 C19 H19 118.9 . .
C20 C19 H19 118.9 . .
C21 C20 C19 119.7(5) . .
C21 C20 H20 120.2 . .
C19 C20 H20 120.2 . .
C20 C21 C22 119.3(5) . .
C20 C21 H21 120.4 . .
C22 C21 H21 120.4 . .
C23 C22 C21 117.9(5) . .
C23 C22 H22 121.1 . .
C21 C22 H22 121.1 . .
N3 C23 C22 123.3(5) . .
N3 C23 H23 118.3 . .
C22 C23 H23 118.3 . .
N4 C24 C25 122.5(7) . .
N4 C24 H24 118.7 . .
C25 C24 H24 118.7 . .
C24 C25 C26 117.2(10) . .
C24 C25 H25 121.4 . .
C26 C25 H25 121.4 . .
C27 C26 C25 119.3(8) . .
C27 C26 H26 120.4 . .
C25 C26 H26 120.4 . .
C26 C27 C28 121.1(8) . .
C26 C27 H27 119.4 . .
C28 C27 H27 119.4 . .
N4 C28 C27 119.8(8) . .
N4 C28 H28 120.1 . .
C27 C28 H28 120.1 . .
C9 N1 C13 116.8(4) . .
C9 N1 Zn3 122.4(3) . .
C13 N1 Zn3 120.6(4) . .
C14 N2 C18 116.8(5) . .
C14 N2 Zn3 120.1(4) . .
C18 N2 Zn3 123.0(4) . .
C19 N3 C23 117.6(4) . .
C19 N3 Zn4 122.8(3) . .
C23 N3 Zn4 119.4(3) . .
C24 N4 C28 119.5(6) . .
C24 N4 Zn4 122.1(4) . .
C28 N4 Zn4 118.3(5) . .
C31 C30 C29 119.9(7) . .
C31 C30 H30 120 . .
C29 C30 H30 120 . .
Zn3 O1 Zn2 132.06(13) . 5_665
Zn3 O1 Zn2 119.94(13) . .
Zn2 O1 Zn2 92.50(10) 5_665 .
Zn3 O1 Zn1 120.37(13) . .
Zn2 O1 Zn1 91.22(10) 5_665 .
Zn2 O1 Zn1 90.08(10) . .
Zn4 O2 Zn1 118.23(13) . 5_665
Zn4 O2 Zn1 135.50(14) . .
Zn1 O2 Zn1 91.53(10) 5_665 .
Zn4 O2 Zn2 119.40(13) . .
Zn1 O2 Zn2 90.89(10) 5_665 .
Zn1 O2 Zn2 90.03(10) . .
C1 Zn1 O2 128.8(2) . 5_665
C1 Zn1 O2 130.67(18) . .
O2 Zn1 O2 88.46(10) 5_665 .
C1 Zn1 O1 117.8(2) . .
O2 Zn1 O1 88.76(10) 5_665 .
O2 Zn1 O1 89.83(10) . .
C1 Zn1 Zn2 140.0(2) . .
O2 Zn1 Zn2 90.14(7) 5_665 .
O2 Zn1 Zn2 45.44(8) . .
O1 Zn1 Zn2 44.46(7) . .
C1 Zn1 Zn1 153.7(2) . 5_665
O2 Zn1 Zn1 44.30(7) 5_665 5_665
O2 Zn1 Zn1 44.16(8) . 5_665
O1 Zn1 Zn1 88.44(7) . 5_665
Zn2 Zn1 Zn1 60.289(14) . 5_665
C1 Zn1 Zn2 139.06(18) . 5_665
O2 Zn1 Zn2 45.08(8) 5_665 5_665
O2 Zn1 Zn2 89.53(7) . 5_665
O1 Zn1 Zn2 43.69(7) . 5_665
Zn2 Zn1 Zn2 60.330(19) . 5_665
Zn1 Zn1 Zn2 59.679(15) 5_665 5_665
C3 Zn2 O1 134.46(16) . 5_665
C3 Zn2 O1 127.69(16) . .
O1 Zn2 O1 87.50(10) 5_665 .
C3 Zn2 O2 115.19(17) . .
O1 Zn2 O2 89.11(10) 5_665 .
O1 Zn2 O2 89.91(10) . .
C3 Zn2 Zn1 134.95(15) . .
O1 Zn2 Zn1 89.71(7) 5_665 .
O1 Zn2 Zn1 45.46(7) . .
O2 Zn2 Zn1 44.52(7) . .
C3 Zn2 Zn1 141.34(14) . 5_665
O1 Zn2 Zn1 45.09(7) 5_665 5_665
O1 Zn2 Zn1 88.92(7) . 5_665
O2 Zn2 Zn1 44.03(7) . 5_665
Zn1 Zn2 Zn1 60.03(2) . 5_665
C3 Zn2 Zn2 155.75(15) . 5_665
O1 Zn2 Zn2 43.96(7) 5_665 5_665
O1 Zn2 Zn2 43.54(7) . 5_665
O2 Zn2 Zn2 88.75(7) . 5_665
Zn1 Zn2 Zn2 60.138(15) . 5_665
Zn1 Zn2 Zn2 59.532(14) 5_665 5_665
O1 Zn3 C5 132.99(17) . .
O1 Zn3 N1 101.17(12) . .
C5 Zn3 N1 107.35(18) . .
O1 Zn3 N2 102.54(12) . .
C5 Zn3 N2 114.0(2) . .
N1 Zn3 N2 89.63(15) . .
O2 Zn4 C7 138.5(2) . .
O2 Zn4 N4 102.74(15) . .
C7 Zn4 N4 106.3(3) . .
O2 Zn4 N3 101.06(13) . .
C7 Zn4 N3 108.16(19) . .
N4 Zn4 N3 89.58(15) . .
C33 C32 C31 119.2(8) . .
C33 C32 H32 120.4 . .
C31 C32 H32 120.4 . .
N5 C33 C32 124.6(8) . .
N5 C33 H33 117.7 . .
C32 C33 H33 117.7 . .
C30 C31 C32 116.8(8) . .
C30 C31 H31 121.6 . .
C32 C31 H31 121.6 . .
N5 C29 C30 123.5(9) . .
N5 C29 H29 118.3 . .
C30 C29 H29 118.3 . .
C33 N5 C29 115.9(8) . .

loop_
_geom_bond_atom_site_label_1
_geom_bond_atom_site_label_2
_geom_bond_distance
_geom_bond_site_symmetry_2
C1 C2 1.402(8) .
C1 Zn1 1.996(5) .
C1 H1A 0.97 .
C1 H1B 0.97 .
C2 H2A 0.96 .
C2 H2B 0.96 .
C2 H2C 0.96 .
C3 C4 1.504(7) .
C3 Zn2 2.000(4) .
C3 H3A 0.97 .
C3 H3B 0.97 .
C4 H4A 0.96 .
C4 H4B 0.96 .
C4 H4C 0.96 .
C5 C6B 1.427(17) .
C5 C6A 1.54(2) .
C5 Zn3 1.998(5) .
C5 H5A 0.97 .
C5 H5B 0.97 .
C6A H6A1 0.96 .
C6A H6A2 0.96 .
C6A H6A3 0.96 .
C6B H6B1 0.96 .
C6B H6B2 0.96 .
C6B H6B3 0.96 .
C7 C8A 1.401(17) .
C7 C8B 1.437(11) .
C7 Zn4 1.989(5) .
C7 H7A 0.97 .
C7 H7B 0.97 .
C8A H8A1 0.96 .
C8A H8A2 0.96 .
C8A H8A3 0.96 .
C8B H8B1 0.96 .
C8B H8B2 0.96 .
C8B H8B3 0.96 .
C9 N1 1.314(6) .
C9 C10 1.384(7) .
C9 H9 0.93 .
C10 C11 1.355(8) .
C10 H10 0.93 .
C11 C12 1.374(10) .
C11 H11 0.93 .
C12 C13 1.368(9) .
C12 H12 0.93 .
C13 N1 1.335(6) .
C13 H13 0.93 .
C14 N2 1.322(7) .
C14 C15 1.366(8) .
C14 H14 0.93 .
C15 C16 1.371(11) .
C15 H15 0.93 .
C16 C17 1.339(11) .
C16 H16 0.93 .
C17 C18 1.413(10) .
C17 H17 0.93 .
C18 N2 1.344(7) .
C18 H18 0.93 .
C19 N3 1.324(6) .
C19 C20 1.371(7) .
C19 H19 0.93 .
C20 C21 1.349(9) .
C20 H20 0.93 .
C21 C22 1.371(9) .
C21 H21 0.93 .
C22 C23 1.369(7) .
C22 H22 0.93 .
C23 N3 1.334(6) .
C23 H23 0.93 .
C24 N4 1.324(8) .
C24 C25 1.370(10) .
C24 H24 0.93 .
C25 C26 1.412(16) .
C25 H25 0.93 .
C26 C27 1.327(17) .
C26 H26 0.93 .
C27 C28 1.367(12) .
C27 H27 0.93 .
C28 N4 1.362(7) .
C28 H28 0.93 .
N1 Zn3 2.187(4) .
N2 Zn3 2.195(4) .
N3 Zn4 2.183(4) .
N4 Zn4 2.174(5) .
C30 C31 1.341(11) .
C30 C29 1.362(11) .
C30 H30 0.93 .
O1 Zn3 1.877(2) .
O1 Zn2 2.005(2) 5_665
O1 Zn2 2.020(3) .
O1 Zn1 2.056(3) .
O2 Zn4 1.871(2) .
O2 Zn1 2.017(3) 5_665
O2 Zn1 2.022(3) .
O2 Zn2 2.055(3) .
Zn1 O2 2.017(3) 5_665
Zn1 Zn2 2.8842(6) .
Zn1 Zn1 2.8945(9) 5_665
Zn1 Zn2 2.9020(6) 5_665
Zn2 O1 2.005(2) 5_665
Zn2 Zn1 2.9020(6) 5_665
Zn2 Zn2 2.9075(8) 5_665
C32 C33 1.351(13) .
C32 C31 1.363(11) .
C32 H32 0.93 .
C33 N5 1.295(12) .
C33 H33 0.93 .
C31 H31 0.93 .
C29 N5 1.310(11) .
C29 H29 0.93 .

loop_
_geom_torsion_atom_site_label_1
_geom_torsion_atom_site_label_2
_geom_torsion_atom_site_label_3
_geom_torsion_atom_site_label_4
_geom_torsion
_geom_torsion_site_symmetry_1
_geom_torsion_site_symmetry_4
N1 C9 C10 C11 -0.1(8) . .
C9 C10 C11 C12 0.3(10) . .
C10 C11 C12 C13 0.1(11) . .
C11 C12 C13 N1 -0.9(11) . .
N2 C14 C15 C16 3.0(11) . .
C14 C15 C16 C17 -1.9(11) . .
C15 C16 C17 C18 0.6(11) . .
C16 C17 C18 N2 -0.3(10) . .
N3 C19 C20 C21 2.9(9) . .
C19 C20 C21 C22 -3.9(10) . .
C20 C21 C22 C23 3.7(11) . .
C21 C22 C23 N3 -2.6(10) . .
N4 C24 C25 C26 2.2(15) . .
C24 C25 C26 C27 -7(2) . .
C25 C26 C27 C28 9(2) . .
C26 C27 C28 N4 -4.3(17) . .
C10 C9 N1 C13 -0.6(7) . .
C10 C9 N1 Zn3 174.2(4) . .
C12 C13 N1 C9 1.1(9) . .
C12 C13 N1 Zn3 -173.7(5) . .
C15 C14 N2 C18 -2.6(9) . .
C15 C14 N2 Zn3 174.3(6) . .
C17 C18 N2 C14 1.1(8) . .
C17 C18 N2 Zn3 -175.6(5) . .
C20 C19 N3 C23 -1.7(8) . .
C20 C19 N3 Zn4 172.5(4) . .
C22 C23 N3 C19 1.6(9) . .
C22 C23 N3 Zn4 -172.8(5) . .
C25 C24 N4 C28 2.0(11) . .
C25 C24 N4 Zn4 -174.7(7) . .
C27 C28 N4 C24 -1.2(11) . .
C27 C28 N4 Zn4 175.7(7) . .
C2 C1 Zn1 O2 -7.6(8) . 5_665
C2 C1 Zn1 O2 -137.8(6) . .
C2 C1 Zn1 O1 105.5(7) . .
C2 C1 Zn1 Zn2 156.7(6) . .
C2 C1 Zn1 Zn1 -71.1(8) . 5_665
C2 C1 Zn1 Zn2 55.2(9) . 5_665
Zn4 O2 Zn1 C1 9.6(4) . .
Zn1 O2 Zn1 C1 144.2(3) 5_665 .
Zn2 O2 Zn1 C1 -124.9(3) . .
Zn4 O2 Zn1 O2 -133.79(16) . 5_665
Zn1 O2 Zn1 O2 0.82(15) 5_665 5_665
Zn2 O2 Zn1 O2 91.71(11) . 5_665
Zn4 O2 Zn1 O1 137.4(2) . .
Zn1 O2 Zn1 O1 -87.94(10) 5_665 .
Zn2 O2 Zn1 O1 2.95(10) . .
Zn4 O2 Zn1 Zn2 134.5(3) . .
Zn1 O2 Zn1 Zn2 -90.89(10) 5_665 .
Zn4 O2 Zn1 Zn1 -134.6(3) . 5_665
Zn2 O2 Zn1 Zn1 90.89(10) . 5_665
Zn4 O2 Zn1 Zn2 -178.9(2) . 5_665
Zn1 O2 Zn1 Zn2 -44.25(8) 5_665 5_665
Zn2 O2 Zn1 Zn2 46.63(8) . 5_665
Zn3 O1 Zn1 C1 9.0(2) . .
Zn2 O1 Zn1 C1 -133.15(19) 5_665 .
Zn2 O1 Zn1 C1 134.35(19) . .
Zn3 O1 Zn1 O2 143.14(15) . 5_665
Zn2 O1 Zn1 O2 1.04(11) 5_665 5_665
Zn2 O1 Zn1 O2 -91.46(10) . 5_665
Zn3 O1 Zn1 O2 -128.39(15) . .
Zn2 O1 Zn1 O2 89.50(11) 5_665 .
Zn2 O1 Zn1 O2 -3.00(10) . .
Zn3 O1 Zn1 Zn2 -125.39(18) . .
Zn2 O1 Zn1 Zn2 92.50(10) 5_665 .
Zn3 O1 Zn1 Zn1 -172.54(14) . 5_665
Zn2 O1 Zn1 Zn1 45.36(8) 5_665 5_665
Zn2 O1 Zn1 Zn1 -47.14(7) . 5_665
Zn3 O1 Zn1 Zn2 142.1(2) . 5_665
Zn2 O1 Zn1 Zn2 -92.50(10) . 5_665
C4 C3 Zn2 O1 112.4(4) . 5_665
C4 C3 Zn2 O1 -20.5(5) . .
C4 C3 Zn2 O2 -131.7(4) . .
C4 C3 Zn2 Zn1 -81.7(5) . .
C4 C3 Zn2 Zn1 -178.5(3) . 5_665
C4 C3 Zn2 Zn2 38.5(7) . 5_665
Zn3 O1 Zn2 C3 6.2(3) . .
Zn2 O1 Zn2 C3 149.3(2) 5_665 .
Zn1 O1 Zn2 C3 -119.5(2) . .
Zn3 O1 Zn2 O1 -142.19(8) . 5_665
Zn2 O1 Zn2 O1 0.84(15) 5_665 5_665
Zn1 O1 Zn2 O1 92.07(10) . 5_665
Zn3 O1 Zn2 O2 128.69(15) . .
Zn2 O1 Zn2 O2 -88.28(11) 5_665 .
Zn1 O1 Zn2 O2 2.95(10) . .
Zn3 O1 Zn2 Zn1 125.75(17) . .
Zn2 O1 Zn2 Zn1 -91.23(10) 5_665 .
Zn3 O1 Zn2 Zn1 172.72(13) . 5_665
Zn2 O1 Zn2 Zn1 -44.25(8) 5_665 5_665
Zn1 O1 Zn2 Zn1 46.97(7) . 5_665
Zn3 O1 Zn2 Zn2 -143.03(19) . 5_665
Zn1 O1 Zn2 Zn2 91.23(10) . 5_665
Zn4 O2 Zn2 C3 -15.5(2) . .
Zn1 O2 Zn2 C3 -139.02(16) 5_665 .
Zn1 O2 Zn2 C3 129.44(17) . .
Zn4 O2 Zn2 O1 124.52(15) . 5_665
Zn1 O2 Zn2 O1 1.04(11) 5_665 5_665
Zn1 O2 Zn2 O1 -90.49(11) . 5_665
Zn4 O2 Zn2 O1 -147.98(15) . .
Zn1 O2 Zn2 O1 88.54(10) 5_665 .
Zn1 O2 Zn2 O1 -3.00(10) . .
Zn4 O2 Zn2 Zn1 -145.0(2) . .
Zn1 O2 Zn2 Zn1 91.53(11) 5_665 .
Zn4 O2 Zn2 Zn1 123.48(19) . 5_665
Zn1 O2 Zn2 Zn1 -91.53(10) . 5_665
Zn4 O2 Zn2 Zn2 168.49(14) . 5_665
Zn1 O2 Zn2 Zn2 45.00(7) 5_665 5_665
Zn1 O2 Zn2 Zn2 -46.53(8) . 5_665
C1 Zn1 Zn2 C3 23.5(4) . .
O2 Zn1 Zn2 C3 -168.6(2) 5_665 .
O2 Zn1 Zn2 C3 -80.9(2) . .
O1 Zn1 Zn2 C3 103.3(2) . .
Zn1 Zn1 Zn2 C3 -134.3(2) 5_665 .
Zn2 Zn1 Zn2 C3 155.9(2) 5_665 .
C1 Zn1 Zn2 O1 -166.5(3) . 5_665
O2 Zn1 Zn2 O1 1.32(11) 5_665 5_665
O2 Zn1 Zn2 O1 89.03(13) . 5_665
O1 Zn1 Zn2 O1 -86.77(12) . 5_665
Zn1 Zn1 Zn2 O1 35.70(8) 5_665 5_665
Zn2 Zn1 Zn2 O1 -34.19(8) 5_665 5_665
C1 Zn1 Zn2 O1 -79.8(3) . .
O2 Zn1 Zn2 O1 88.09(12) 5_665 .
O2 Zn1 Zn2 O1 175.79(14) . .
Zn1 Zn1 Zn2 O1 122.47(10) 5_665 .
Zn2 Zn1 Zn2 O1 52.58(10) 5_665 .
C1 Zn1 Zn2 O2 104.4(3) . .
O2 Zn1 Zn2 O2 -87.70(13) 5_665 .
O1 Zn1 Zn2 O2 -175.79(14) . .
Zn1 Zn1 Zn2 O2 -53.33(11) 5_665 .
Zn2 Zn1 Zn2 O2 -123.21(11) 5_665 .
C1 Zn1 Zn2 Zn1 157.8(3) . 5_665
O2 Zn1 Zn2 Zn1 -34.38(8) 5_665 5_665
O2 Zn1 Zn2 Zn1 53.33(11) . 5_665
O1 Zn1 Zn2 Zn1 -122.47(10) . 5_665
Zn2 Zn1 Zn2 Zn1 -69.89(2) 5_665 5_665
C1 Zn1 Zn2 Zn2 -132.4(3) . 5_665
O2 Zn1 Zn2 Zn2 35.51(8) 5_665 5_665
O2 Zn1 Zn2 Zn2 123.21(11) . 5_665
O1 Zn1 Zn2 Zn2 -52.58(10) . 5_665
Zn1 Zn1 Zn2 Zn2 69.89(2) 5_665 5_665
Zn2 O1 Zn3 C5 170.2(2) 5_665 .
Zn2 O1 Zn3 C5 -63.9(3) . .
Zn1 O1 Zn3 C5 46.0(3) . .
Zn2 O1 Zn3 N1 43.3(2) 5_665 .
Zn2 O1 Zn3 N1 169.28(15) . .
Zn1 O1 Zn3 N1 -80.89(17) . .
Zn2 O1 Zn3 N2 -48.8(2) 5_665 .
Zn2 O1 Zn3 N2 77.15(18) . .
Zn1 O1 Zn3 N2 -173.01(17) . .
C6B C5 Zn3 O1 -173(2) . .
C6A C5 Zn3 O1 155.4(18) . .
C6B C5 Zn3 N1 -48(2) . .
C6A C5 Zn3 N1 -79.9(19) . .
C6B C5 Zn3 N2 49(2) . .
C6A C5 Zn3 N2 17.6(19) . .
C9 N1 Zn3 O1 22.5(4) . .
C13 N1 Zn3 O1 -162.9(4) . .
C9 N1 Zn3 C5 -119.7(4) . .
C13 N1 Zn3 C5 54.9(4) . .
C9 N1 Zn3 N2 125.2(4) . .
C13 N1 Zn3 N2 -60.2(4) . .
C14 N2 Zn3 O1 49.8(4) . .
C18 N2 Zn3 O1 -133.5(4) . .
C14 N2 Zn3 C5 -160.4(4) . .
C18 N2 Zn3 C5 16.3(5) . .
C14 N2 Zn3 N1 -51.5(4) . .
C18 N2 Zn3 N1 125.1(4) . .
Zn1 O2 Zn4 C7 58.3(4) 5_665 .
Zn1 O2 Zn4 C7 -175.5(3) . .
Zn2 O2 Zn4 C7 -50.5(4) . .
Zn1 O2 Zn4 N4 -75.17(17) 5_665 .
Zn1 O2 Zn4 N4 51.0(2) . .
Zn2 O2 Zn4 N4 176.01(16) . .
Zn1 O2 Zn4 N3 -167.26(16) 5_665 .
Zn1 O2 Zn4 N3 -41.1(2) . .
Zn2 O2 Zn4 N3 83.92(18) . .
C8A C7 Zn4 O2 146(2) . .
C8B C7 Zn4 O2 90.2(8) . .
C8A C7 Zn4 N4 -82(2) . .
C8B C7 Zn4 N4 -137.3(8) . .
C8A C7 Zn4 N3 13(2) . .
C8B C7 Zn4 N3 -42.3(9) . .
C24 N4 Zn4 O2 -47.0(5) . .
C28 N4 Zn4 O2 136.2(4) . .
C24 N4 Zn4 C7 163.1(5) . .
C28 N4 Zn4 C7 -13.7(5) . .
C24 N4 Zn4 N3 54.3(5) . .
C28 N4 Zn4 N3 -122.5(5) . .
C19 N3 Zn4 O2 -14.4(4) . .
C23 N3 Zn4 O2 159.7(4) . .
C19 N3 Zn4 C7 135.7(5) . .
C23 N3 Zn4 C7 -50.2(5) . .
C19 N3 Zn4 N4 -117.3(4) . .
C23 N3 Zn4 N4 56.8(4) . .
C31 C32 C33 N5 -0.7(14) . .
C29 C30 C31 C32 -1.1(12) . .
C33 C32 C31 C30 0.7(12) . .
C31 C30 C29 N5 1.6(14) . .
C32 C33 N5 C29 1.0(14) . .
C30 C29 N5 C33 -1.5(14) . .
